data_4323875
loop_
_publ_author_name
'Zhong Zhang'
'Jeffrey L. Petersen'
'Alan M. Stolzenberg'

_publ_section_title
;
 F430 Model Chemistry. A Reexamination of the
 [1,4,7,10,13-Pentaazacyclohexadecane-14,16-dionato(2-)]nickel(II)-Induced
 Formation of Methane from Methyl Coenzyme-M
;
_journal_name_full 'Inorganic Chemistry'
_journal_page_first 4649
_journal_page_last 4655
_journal_paper_doi 10.1021/ic960263n
_journal_volume 35
_journal_year 1996
_chemical_formula_sum 'C9 H18 N4 O2'
_chemical_formula_weight 214.27
_chemical_name_systematic
;
 1,4,7,10-tetraazacyclotridecane-11,13-dione
;
_space_group_IT_number 2
_symmetry_cell_setting triclinic
_symmetry_space_group_name_Hall '-P 1'
_symmetry_space_group_name_H-M 'P -1'
_atom_sites_solution_hydrogens geom
_atom_sites_solution_primary direct
_atom_sites_solution_secondary difmap
_audit_creation_method SHELXL
_cell_angle_alpha 69.11(3)
_cell_angle_beta 83.51(3)
_cell_angle_gamma 62.49(3)
_cell_formula_units_Z 2
_cell_length_a 8.658(2)
_cell_length_b 8.663(2)
_cell_length_c 8.888(2)
_cell_measurement_reflns_used 25
_cell_measurement_temperature 295(2)
_cell_measurement_theta_max 15.0
_cell_measurement_theta_min 9.50
_cell_volume 551.3(3)
_computing_data_collection 'XSCANS 2.0'
_computing_structure_refinement 'SHELXL-93 (Sheldrick, 1993)'
_computing_structure_solution 'SHELXS-86 (Sheldrick, 1990)'
_diffrn_ambient_temperature 295(2)
_diffrn_measurement_device 'Siemens P4'
_diffrn_measurement_method 'omega scans'
_diffrn_radiation_monochromator graphite
_diffrn_radiation_source 'fine-focus sealed tube'
_diffrn_radiation_type MoK\a
_diffrn_radiation_wavelength 0.71073
_diffrn_reflns_av_R_equivalents 0.0159
_diffrn_reflns_av_sigmaI/netI 0.0419
_diffrn_reflns_limit_h_max 10
_diffrn_reflns_limit_h_min 0
_diffrn_reflns_limit_k_max 9
_diffrn_reflns_limit_k_min -8
_diffrn_reflns_limit_l_max 10
_diffrn_reflns_limit_l_min -10
_diffrn_reflns_number 1998
_diffrn_reflns_theta_max 25.00
_diffrn_reflns_theta_min 2.46
_diffrn_standards_decay_% 0
_diffrn_standards_interval_count 100
_diffrn_standards_number 3
_exptl_absorpt_coefficient_mu 0.094
_exptl_crystal_colour colorless
_exptl_crystal_density_diffrn 1.291
_exptl_crystal_F_000 232
_exptl_crystal_size_max 0.30
_exptl_crystal_size_mid 0.26
_exptl_crystal_size_min 0.14
_refine_diff_density_max 0.161
_refine_diff_density_min -0.162
_refine_diff_density_rms 0.036
_refine_ls_extinction_method none
_refine_ls_goodness_of_fit_all 1.055
_refine_ls_goodness_of_fit_obs 1.134
_refine_ls_hydrogen_treatment 'riding model'
_refine_ls_matrix_type full
_refine_ls_number_parameters 152
_refine_ls_number_reflns 1683
_refine_ls_number_restraints 0
_refine_ls_restrained_S_all 1.075
_refine_ls_restrained_S_obs 1.134
_refine_ls_R_factor_all 0.0783
_refine_ls_R_factor_obs 0.0452
_refine_ls_shift/esd_max 0.018
_refine_ls_shift/esd_mean 0.004
_refine_ls_structure_factor_coef Fsqd
_refine_ls_weighting_details 'w=1/[\s^2^(Fo^2^)+(0.0523P)^2^+0.0885P] where P=(Fo^2^+2Fc^2^)/3'
_refine_ls_weighting_scheme calc
_refine_ls_wR_factor_all 0.1225
_refine_ls_wR_factor_obs 0.1051
_reflns_number_observed 1277
_reflns_number_total 1861
_reflns_observed_criterion >2sigma(I)
_cod_data_source_file ic960263n_2.cif
_cod_data_source_block zhanglig
_cod_depositor_comments
;
The following automatic conversions were performed:

'_refine_ls_weighting_scheme' value 'calc
w=1/[\s^2^(Fo^2^)+(0.0523P)^2^+0.0885P] where P=(Fo^2^+2Fc^2^)/3' was
changed to 'calc'. New tag '_refine_ls_weighting_details' was
created. The value of the new tag was set to
'w=1/[\s^2^(Fo^2^)+(0.0523P)^2^+0.0885P] where P=(Fo^2^+2Fc^2^)/3'.

Automatic conversion script
Id: cif_fix_values 3143 2015-03-26 13:38:13Z robertas 
;
_cod_original_cell_volume 551.3(2)
_cod_database_code 4323875

loop_
_symmetry_equiv_pos_as_xyz
'x, y, z'
'-x, -y, -z'

loop_
_atom_site_aniso_label
_atom_site_aniso_U_11
_atom_site_aniso_U_22
_atom_site_aniso_U_33
_atom_site_aniso_U_23
_atom_site_aniso_U_13
_atom_site_aniso_U_12
O1 0.0574(11) 0.0465(10) 0.0342(9) -0.0019(7) -0.0051(8) -0.0202(8)
O2 0.0498(11) 0.0568(12) 0.0675(12) 0.0265(10) -0.0128(9) -0.0179(9)
N1 0.0380(12) 0.0531(13) 0.0428(12) -0.0077(10) -0.0036(10) -0.0145(10)
N2 0.0410(11) 0.0406(12) 0.0436(11) -0.0143(9) 0.0028(9) -0.0157(10)
N3 0.0385(11) 0.0393(11) 0.0361(11) -0.0048(9) -0.0024(9) -0.0117(9)
N4 0.0375(11) 0.0346(11) 0.0420(11) 0.0016(9) -0.0034(9) -0.0121(9)
C1 0.047(2) 0.065(2) 0.062(2) -0.0232(13) 0.0011(12) -0.0303(14)
C2 0.0515(15) 0.0458(14) 0.0554(15) -0.0196(12) 0.0021(12) -0.0254(12)
C3 0.0434(14) 0.0313(13) 0.0568(15) -0.0102(11) -0.0059(12) -0.0090(11)
C4 0.0371(13) 0.0419(14) 0.0584(15) -0.0174(11) -0.0020(11) -0.0086(11)
C5 0.0256(11) 0.0345(12) 0.0384(12) -0.0034(10) 0.0012(9) -0.0134(9)
C6 0.0454(14) 0.0352(13) 0.0565(15) -0.0034(11) -0.0012(11) -0.0201(11)
C7 0.0416(13) 0.0282(12) 0.0453(13) -0.0037(10) -0.0010(11) -0.0127(10)
C8 0.0347(13) 0.0390(13) 0.0577(15) -0.0095(11) 0.0057(11) -0.0085(11)
C9 0.0319(12) 0.0498(14) 0.0453(13) -0.0082(11) 0.0055(10) -0.0150(11)

loop_
_atom_site_label
_atom_site_type_symbol
_atom_site_fract_x
_atom_site_fract_y
_atom_site_fract_z
_atom_site_U_iso_or_equiv
_atom_site_thermal_displace_type
_atom_site_occupancy
_atom_site_calc_flag
_atom_site_refinement_flags
_atom_site_disorder_group
O1 O 0.1559(2) 0.0134(2) 0.9052(2) 0.0504(5) Uani 1 d . .
O2 O -0.2644(2) 0.5183(3) 0.5564(2) 0.0738(7) Uani 1 d . .
N1 N -0.4233(3) 0.1202(3) 0.6740(3) 0.0494(6) Uani 1 d . .
H1A H -0.5000(38) 0.1974(39) 0.5970(32) 0.064(9) Uiso 1 d . .
N2 N -0.0822(3) -0.1605(3) 0.7033(2) 0.0430(5) Uani 1 d . .
H2A H -0.1201(29) -0.0380(33) 0.6875(25) 0.041(7) Uiso 1 d . .
N3 N 0.1391(2) 0.0106(3) 0.6565(2) 0.0425(5) Uani 1 d . .
H3A H 0.1070(33) 0.0718(35) 0.5565(32) 0.056(8) Uiso 1 d . .
N4 N -0.2547(3) 0.2940(3) 0.7880(2) 0.0438(5) Uani 1 d . .
H4A H -0.1855(33) 0.2018(34) 0.8687(29) 0.047(7) Uiso 1 d . .
C1 C -0.3931(3) -0.0694(4) 0.7087(3) 0.0552(7) Uani 1 d . .
H1B H -0.4015(3) -0.0870(4) 0.6086(3) 0.066 Uiso 1 calc R .
H1C H -0.4824(3) -0.0907(4) 0.7763(3) 0.066 Uiso 1 calc R .
C2 C -0.2163(3) -0.2073(3) 0.7929(3) 0.0488(6) Uani 1 d . .
H2B H -0.2146(3) -0.2062(3) 0.9014(3) 0.059 Uiso 1 calc R .
H2C H -0.1922(3) -0.3310(3) 0.8005(3) 0.059 Uiso 1 calc R .
C3 C 0.0880(3) -0.2637(3) 0.7911(3) 0.0479(6) Uani 1 d . .
H3B H 0.1355(3) -0.3936(3) 0.8039(3) 0.057 Uiso 1 calc R .
H3C H 0.0749(3) -0.2542(3) 0.8978(3) 0.057 Uiso 1 calc R .
C4 C 0.2129(3) -0.1895(3) 0.7026(3) 0.0492(6) Uani 1 d . .
H4B H 0.3183(3) -0.2474(3) 0.7712(3) 0.059 Uiso 1 calc R .
H4C H 0.2450(3) -0.2232(3) 0.6065(3) 0.059 Uiso 1 calc R .
C5 C 0.1116(3) 0.0961(3) 0.7616(3) 0.0357(5) Uani 1 d . .
C6 C 0.0137(3) 0.3052(3) 0.6924(3) 0.0483(6) Uani 1 d . .
H6A H 0.0391(3) 0.3558(3) 0.7623(3) 0.058 Uiso 1 calc R .
H6B H 0.0568(3) 0.3473(3) 0.5879(3) 0.058 Uiso 1 calc R .
C7 C -0.1806(3) 0.3815(3) 0.6727(3) 0.0421(6) Uani 1 d . .
C8 C -0.4401(3) 0.3473(3) 0.7862(3) 0.0498(6) Uani 1 d . .
H8A H -0.4957(3) 0.4438(3) 0.6840(3) 0.060 Uiso 1 calc R .
H8B H -0.4909(3) 0.3979(3) 0.8713(3) 0.060 Uiso 1 calc R .
C9 C -0.4759(3) 0.1861(3) 0.8094(3) 0.0466(6) Uani 1 d . .
H9A H -0.4132(3) 0.0858(3) 0.9075(3) 0.056 Uiso 1 calc R .
H9B H -0.5996(3) 0.2238(3) 0.8217(3) 0.056 Uiso 1 calc R .

loop_
_atom_type_symbol
_atom_type_description
_atom_type_scat_dispersion_real
_atom_type_scat_dispersion_imag
_atom_type_scat_source
C C 0.0033 0.0016 'International Tables Vol C Tables 4.2.6.8 and 6.1.1.4'
H H 0.0000 0.0000 'International Tables Vol C Tables 4.2.6.8 and 6.1.1.4'
N N 0.0061 0.0033 'International Tables Vol C Tables 4.2.6.8 and 6.1.1.4'
O O 0.0106 0.0060 'International Tables Vol C Tables 4.2.6.8 and 6.1.1.4'

loop_
_geom_angle_atom_site_label_1
_geom_angle_atom_site_label_2
_geom_angle_atom_site_label_3
_geom_angle
_geom_angle_site_symmetry_1
_geom_angle_site_symmetry_3
_geom_angle_publ_flag
C9 N1 C1 115.0(2) . . ?
C3 N2 C2 113.8(2) . . ?
C5 N3 C4 123.3(2) . . ?
C7 N4 C8 123.7(2) . . ?
N1 C1 C2 111.2(2) . . ?
N2 C2 C1 109.9(2) . . ?
N2 C3 C4 111.0(2) . . ?
N3 C4 C3 112.7(2) . . ?
O1 C5 N3 123.1(2) . . ?
O1 C5 C6 121.8(2) . . ?
N3 C5 C6 115.0(2) . . ?
C7 C6 C5 114.5(2) . . ?
O2 C7 N4 122.8(2) . . ?
O2 C7 C6 120.6(2) . . ?
N4 C7 C6 116.6(2) . . ?
N4 C8 C9 112.1(2) . . ?
N1 C9 C8 111.6(2) . . ?

loop_
_geom_bond_atom_site_label_1
_geom_bond_atom_site_label_2
_geom_bond_distance
_geom_bond_site_symmetry_2
_geom_bond_publ_flag
O1 C5 1.222(2) . ?
O2 C7 1.225(3) . ?
N1 C9 1.451(3) . ?
N1 C1 1.457(3) . ?
N2 C3 1.458(3) . ?
N2 C2 1.463(3) . ?
N3 C5 1.327(3) . ?
N3 C4 1.453(3) . ?
N4 C7 1.335(3) . ?
N4 C8 1.451(3) . ?
C1 C2 1.504(4) . ?
C3 C4 1.513(4) . ?
C5 C6 1.511(3) . ?
C6 C7 1.502(3) . ?
C8 C9 1.507(3) . ?

loop_
_cod_related_entry_id
_cod_related_entry_database
_cod_related_entry_code
1 ChemSpider 10465987
